data_1545355
loop_
_publ_author_name
'S\/orensen, Mikkel A.'
'Weihe, H\/ogni'
'Vinum, Morten G.'
'Mortensen, Jesper S.'
'Doerrer, Linda H.'
'Bendix, Jesper'

_publ_section_title
;
 Imposing high-symmetry and tuneable geometry on lanthanide centres with
 chelating Pt and Pd metalloligands
;
_journal_issue 5
_journal_name_full 'Chem. Sci.'
_journal_page_first 3566
_journal_paper_doi 10.1039/C7SC00135E
_journal_volume 8
_journal_year 2017
_chemical_formula_moiety 'C16 H24 O8 Pd2 S8 Y, C8 H20 N'
_chemical_formula_sum 'C24 H44 N O8 Pd2 S8 Y'
_chemical_formula_weight 1032.79
_space_group_crystal_system tetragonal
_space_group_IT_number 124
_space_group_name_Hall '-P 4 2c'
_space_group_name_H-M_alt 'P 4/m c c'
_symmetry_Int_Tables_number 124
_symmetry_space_group_name_Hall '-P 4 2c'
_symmetry_space_group_name_H-M 'P 4/m c c'
_atom_sites_solution_primary iterative
_audit_creation_date 2017-01-05
_audit_creation_method
;
Olex2 1.2
(compiled 2016.02.19 svn.r3266 for OlexSys, GUI svn.r5155)
;
_audit_update_record
;
2017-01-09 deposited with the CCDC.
2017-02-28 downloaded from the CCDC.
;
_cell_angle_alpha 90
_cell_angle_beta 90
_cell_angle_gamma 90
_cell_formula_units_Z 2
_cell_length_a 8.6638(3)
_cell_length_b 8.6638(3)
_cell_length_c 25.8747(9)
_cell_measurement_reflns_used 5802
_cell_measurement_temperature 295
_cell_measurement_theta_max 28.69
_cell_measurement_theta_min 2.35
_cell_volume 1942.19(12)
_computing_cell_refinement 'SAINT v8.37A (Bruker, 2015)'
_computing_data_reduction 'SAINT v8.37A (Bruker, 2015)'
_computing_molecular_graphics 'Olex2 (Dolomanov et al., 2009)'
_computing_publication_material 'Olex2 (Dolomanov et al., 2009)'
_computing_structure_refinement 'olex2.refine (Bourhis et al., 2015)'
_computing_structure_solution 'olex2.solve (Bourhis et al., 2015)'
_diffrn_ambient_temperature 295
_diffrn_measured_fraction_theta_full 0.9969
_diffrn_measured_fraction_theta_max 0.9969
_diffrn_measurement_device_type 'Bruker APEX-II CCD'
_diffrn_measurement_method '\f and \w scans'
_diffrn_radiation_type 'Mo K\a'
_diffrn_radiation_wavelength 0.71073
_diffrn_reflns_av_R_equivalents 0.0386
_diffrn_reflns_av_unetI/netI 0.0187
_diffrn_reflns_limit_h_max 11
_diffrn_reflns_limit_h_min -10
_diffrn_reflns_limit_k_max 9
_diffrn_reflns_limit_k_min -11
_diffrn_reflns_limit_l_max 34
_diffrn_reflns_limit_l_min -34
_diffrn_reflns_number 16013
_diffrn_reflns_theta_full 28.6926
_diffrn_reflns_theta_max 28.69
_diffrn_reflns_theta_min 2.35
_diffrn_standards_number 0
_exptl_absorpt_coefficient_mu 2.886
_exptl_absorpt_correction_T_max 0.7458
_exptl_absorpt_correction_T_min 0.6326
_exptl_absorpt_correction_type multi-scan
_exptl_absorpt_process_details
;
SADABS-2014/5 (Bruker,2014/5) was used for absorption correction.
wR2(int) was 0.0647 before and 0.0482 after correction.
The Ratio of minimum to maximum transmission is 0.8482.
The \l/2 correction factor is Not present.
;
_exptl_crystal_colour 'clear dark yellow'
_exptl_crystal_colour_lustre clear
_exptl_crystal_colour_modifier dark
_exptl_crystal_colour_primary yellow
_exptl_crystal_density_diffrn 1.7661
_exptl_crystal_description plate
_exptl_crystal_F_000 1036
_exptl_crystal_size_max 0.13
_exptl_crystal_size_mid 0.13
_exptl_crystal_size_min 0.03
_refine_diff_density_max 0.4869
_refine_diff_density_min -0.5876
_refine_diff_density_rms 0.1239
_refine_ls_d_res_high 0.7402
_refine_ls_d_res_low 8.6638
_refine_ls_goodness_of_fit_ref 1.0878
_refine_ls_hydrogen_treatment mixed
_refine_ls_matrix_type full
_refine_ls_number_constraints 4
_refine_ls_number_parameters 91
_refine_ls_number_reflns 1296
_refine_ls_number_restraints 3
_refine_ls_restrained_S_all 1.0864
_refine_ls_R_factor_all 0.0378
_refine_ls_R_factor_gt 0.0246
_refine_ls_shift/su_max 0.0000
_refine_ls_shift/su_mean 0.0000
_refine_ls_structure_factor_coef Fsqd
_refine_ls_weighting_details 'w=1/[\s^2^(Fo^2^)+(0.0171P)^2^+1.8521P] where P=(Fo^2^+2Fc^2^)/3'
_refine_ls_weighting_scheme calc
_refine_ls_wR_factor_gt 0.0467
_refine_ls_wR_factor_ref 0.0514
_reflns_Friedel_coverage 0.0
_reflns_limit_h_max 11
_reflns_limit_h_min 0
_reflns_limit_k_max 8
_reflns_limit_k_min 0
_reflns_limit_l_max 34
_reflns_limit_l_min 0
_reflns_number_gt 1050
_reflns_number_total 1296
_reflns_threshold_expression I>=2u(I)
_cod_data_source_file c7sc00135e2.cif
_cod_data_source_block 1Y-Pd-RT
_cod_depositor_comments 'Adding full bibliography for 1545338--1545364.cif.'
_cod_database_code 1545355
_olex2_refinement_description
;
1. Fixed Uiso
 At 1.5 times of:
  All C(H,H,H) groups
2. Restrained distances
 C4-H4c
 0.96 with sigma of 0.02
 C4-H4a
 0.96 with sigma of 0.02
 C4-H4b
 0.96 with sigma of 0.02
3. Others
 Fixed Sof: S1(0.5) O1(0.5) C3(0.5) S1a(0.5) O1a(0.5) H4c(0.59) H4a(0.48)
 H4b(0.43)
4.a Idealised Me refined as rotating group:
 C2(H2a,H2b,H2c)
;
_olex2_submission_special_instructions 'No special instructions were received'

loop_
_space_group_symop_id
_space_group_symop_operation_xyz
1 x,y,z
2 -y,x,z
3 y,-x,z
4 x,-y,-z+1/2
5 -x,y,-z+1/2
6 -x,-y,z
7 y,x,-z+1/2
8 -y,-x,-z+1/2
9 -x,-y,-z
10 y,-x,-z
11 -y,x,-z
12 -x,y,z-1/2
13 x,-y,z-1/2
14 x,y,-z
15 -y,-x,z-1/2
16 y,x,z-1/2

loop_
_atom_site_label
_atom_site_type_symbol
_atom_site_fract_x
_atom_site_fract_y
_atom_site_fract_z
_atom_site_U_iso_or_equiv
_atom_site_adp_type
_atom_site_occupancy
_atom_site_site_symmetry_order
_atom_site_refinement_flags_posn
_atom_site_refinement_flags_adp
_atom_site_refinement_flags_occupancy
_atom_site_disorder_group
Y1 Y 0.5 0.5 0.25 0.01936(12) Uani 1.000000 8 S T P .
Pd1 Pd 0.5 0.5 0.394494(11) 0.02502(9) Uani 1.000000 4 S T P .
S1 S 0.2671(4) 0.6310(3) 0.39367(17) 0.0383(6) Uani 0.500000 1 . . . 1
C1 C 0.2080(2) 0.6284(2) 0.33298(8) 0.0282(5) Uani 1.000000 1 . . . .
C2 C 0.0545(3) 0.7038(3) 0.32212(11) 0.0459(6) Uani 1.000000 1 . . . .
H2a H -0.0041(9) 0.710(2) 0.35354(18) 0.0689(10) Uiso 1.000000 1 GR . . .
H2b H 0.0711(3) 0.8057(9) 0.3087(7) 0.0689(10) Uiso 1.000000 1 GR . . .
H2c H -0.0013(10) 0.6434(12) 0.2972(6) 0.0689(10) Uiso 1.000000 1 GR . . .
N1 N 0.0 1.0 0.5 0.0229(9) Uani 1.000000 8 S T P .
O1 O 0.2735(6) 0.5559(5) 0.2952(2) 0.0334(10) Uani 0.500000 1 . . . 1
C4 C -0.0640(7) 0.7125(5) 0.5 0.0646(13) Uani 1.000000 2 DS T P .
C3 C -0.0311(5) 0.8619(5) 0.46492(15) 0.0287(10) Uani 0.500000 1 . . . .
S1a S 0.2448(4) 0.5808(3) 0.39672(17) 0.0356(6) Uani 0.500000 1 . . . 2
O1a O 0.3011(6) 0.6221(5) 0.2980(2) 0.0325(10) Uani 0.500000 1 . . . 2
H4c H -0.081(7) 0.652(6) 0.5305(14) 0.09(2) Uiso 0.590000 1 D . . .
H4a H -0.172(2) 0.719(7) 0.5 0.090(18) Uiso 0.960000 2 DS T P .
H3 H 0.085(4) 0.867(3) 0.4425(11) 0.061(9) Uiso 1.000000 1 . . . .
H4b H 0.035(4) 0.665(6) 0.5 0.09(2) Uiso 0.860000 2 DS T P .

loop_
_atom_site_aniso_label
_atom_site_aniso_U_11
_atom_site_aniso_U_22
_atom_site_aniso_U_33
_atom_site_aniso_U_12
_atom_site_aniso_U_13
_atom_site_aniso_U_23
Y1 0.01939(16) 0.01939(16) 0.0193(2) -0.000000 -0.000000 0.000000
Pd1 0.02599(11) 0.02599(11) 0.02309(15) -0.000000 -0.000000 0.000000
S1 0.0349(13) 0.0470(15) 0.0331(11) 0.0137(11) 0.0027(9) -0.0133(13)
C1 0.0227(10) 0.0280(11) 0.0340(12) 0.0006(8) 0.0034(9) -0.0014(9)
C2 0.0295(11) 0.0484(15) 0.0599(17) 0.0087(11) -0.0023(12) 0.0006(13)
N1 0.0248(14) 0.0248(14) 0.019(2) -0.000000 -0.000000 0.000000
O1 0.031(2) 0.036(3) 0.033(2) -0.001(2) 0.0085(17) -0.006(2)
C4 0.062(3) 0.026(2) 0.106(4) -0.007(2) -0.000000 0.000000
C3 0.032(3) 0.029(2) 0.024(2) 0.0011(18) -0.0012(16) -0.0079(16)
S1a 0.0284(10) 0.0469(15) 0.0315(8) 0.0050(11) 0.0068(7) -0.0010(13)
O1a 0.033(2) 0.036(3) 0.0284(19) 0.006(2) 0.0085(17) -0.003(2)

loop_
_atom_type_symbol
_atom_type_scat_dispersion_real
_atom_type_scat_dispersion_imag
_atom_type_scat_Cromer_Mann_a1
_atom_type_scat_Cromer_Mann_a2
_atom_type_scat_Cromer_Mann_a3
_atom_type_scat_Cromer_Mann_a4
_atom_type_scat_Cromer_Mann_b1
_atom_type_scat_Cromer_Mann_b2
_atom_type_scat_Cromer_Mann_b3
_atom_type_scat_Cromer_Mann_b4
_atom_type_scat_Cromer_Mann_c
_atom_type_scat_source
_atom_type_scat_dispersion_source
C 0.00347 0.00161 2.31000 1.02000 1.58860 0.86500 20.84390 10.20750 0.56870 51.65120 0.215599998832 'International Tables Volume C Table 6.1.1.4 (pp. 500-502)' 'Henke, Gullikson and Davis, At. Data and Nucl. Data Tables, 1993, 54, 2'
H 0.00000 0.00000 0.49300 0.32291 0.14019 0.04081 10.51090 26.12570 3.14236 57.79970 0.0030380000826 'International Tables Volume C Table 6.1.1.4 (pp. 500-502)' 'Henke, Gullikson and Davis, At. Data and Nucl. Data Tables, 1993, 54, 2'
O 0.01158 0.00611 3.04850 2.28680 1.54630 0.86700 13.27710 5.70110 0.32390 32.90890 0.250800013542 'International Tables Volume C Table 6.1.1.4 (pp. 500-502)' 'Henke, Gullikson and Davis, At. Data and Nucl. Data Tables, 1993, 54, 2'
N 0.00653 0.00323 12.21260 3.13220 2.01250 1.16630 0.00570 9.89330 28.99750 0.58260 -11.5290002823 'International Tables Volume C Table 6.1.1.4 (pp. 500-502)' 'Henke, Gullikson and Davis, At. Data and Nucl. Data Tables, 1993, 54, 2'
S 0.12424 0.12443 6.90530 5.20340 1.43790 1.58630 1.46790 22.21510 0.25360 56.17200 0.866900026798 'International Tables Volume C Table 6.1.1.4 (pp. 500-502)' 'Henke, Gullikson and Davis, At. Data and Nucl. Data Tables, 1993, 54, 2'
Pd -0.98845 1.01473 19.33190 15.50170 5.29537 0.60584 0.69866 7.98929 25.20520 76.89860 5.26593017578 'International Tables Volume C Table 6.1.1.4 (pp. 500-502)' 'Henke, Gullikson and Davis, At. Data and Nucl. Data Tables, 1993, 54, 2'
Y -2.99864 3.60419 17.77600 10.29460 5.72629 3.26588 1.40290 12.80060 0.12560 104.35400 1.91212999821 'International Tables Volume C Table 6.1.1.4 (pp. 500-502)' 'Henke, Gullikson and Davis, At. Data and Nucl. Data Tables, 1993, 54, 2'

loop_
_geom_angle_atom_site_label_1
_geom_angle_atom_site_label_2
_geom_angle_atom_site_label_3
_geom_angle
_geom_angle_site_symmetry_1
_geom_angle_site_symmetry_3
O1 Y1 O1 65.6(2) . 4_565
O1 Y1 O1 126.8(2) 7 .
O1 Y1 O1 65.6(2) 8_665 3_565
O1 Y1 O1 84.4(2) 2_655 4_565
O1 Y1 O1 84.4(2) 7 6_665
O1 Y1 O1 75.48(12) 2_655 .
O1 Y1 O1 65.6(2) 6_665 5_655
O1 Y1 O1 126.8(2) 3_565 4_565
O1 Y1 O1 156.0(2) 7 3_565
O1 Y1 O1 75.48(12) 3_565 .
O1 Y1 O1 84.4(2) 8_665 .
O1 Y1 O1 119.9(3) 3_565 2_655
O1 Y1 O1 126.8(2) 8_665 6_665
O1 Y1 O1 119.9(3) 5_655 4_565
O1 Y1 O1 75.48(12) 7 4_565
O1 Y1 O1 156.0(2) 5_655 .
O1 Y1 O1 65.6(2) 7 2_655
O1 Y1 O1 126.8(2) 5_655 2_655
O1 Y1 O1 75.48(12) 7 5_655
O1 Y1 O1 84.4(2) 5_655 3_565
O1 Y1 O1 75.48(12) 8_665 4_565
O1 Y1 O1 156.0(2) 6_665 4_565
O1 Y1 O1 156.0(2) 8_665 2_655
O1 Y1 O1 119.9(3) 6_665 .
O1 Y1 O1 75.48(12) 8_665 5_655
O1 Y1 O1 75.48(12) 6_665 2_655
O1 Y1 O1 75.48(12) 6_665 3_565
O1 Y1 O1 119.9(3) 8_665 7
O1a Y1 O1a 86.9(2) . 4_565
O1a Y1 O1a 86.9(2) 7 2_655
O1a Y1 O1a 74.10(11) 8_665 5_655
O1a Y1 O1a 68.1(2) 2_655 4_565
O1a Y1 O1a 74.10(12) 8_665 4_565
O1a Y1 O1a 74.10(12) 2_655 .
O1a Y1 O1a 74.10(11) 7 4_565
O1a Y1 O1a 157.1(2) 3_565 4_565
O1a Y1 O1a 74.10(12) 7 5_655
O1a Y1 O1a 74.10(11) 3_565 .
O1a Y1 O1a 127.0(2) 8_665 2_655
O1a Y1 O1a 116.9(3) 5_655 4_565
O1a Y1 O1a 116.9(3) 8_665 7
O1a Y1 O1a 127.0(2) 5_655 .
O1a Y1 O1a 157.1(2) 7 .
O1a Y1 O1a 157.1(2) 5_655 2_655
O1a Y1 O1a 127.0(2) 7 3_565
O1a Y1 O1a 68.1(2) 5_655 3_565
O1a Y1 O1a 68.1(2) 7 6_665
O1a Y1 O1a 127.0(2) 6_665 4_565
O1a Y1 O1a 68.1(2) 8_665 .
O1a Y1 O1a 116.9(3) 6_665 .
O1a Y1 O1a 86.9(2) 8_665 3_565
O1a Y1 O1a 74.10(12) 6_665 2_655
O1a Y1 O1a 157.1(2) 8_665 6_665
O1a Y1 O1a 74.10(11) 6_665 3_565
O1a Y1 O1a 86.9(2) 6_665 5_655
O1a Y1 O1a 116.9(3) 3_565 2_655
S1 Pd1 S1 178.9(2) 6_665 .
S1 Pd1 S1 90.0 2_655 6_665
S1 Pd1 S1 90.0 2_655 .
S1 Pd1 S1 90.0 3_565 .
S1 Pd1 S1 90.0 3_565 6_665
S1 Pd1 S1 178.9(2) 2_655 3_565
S1a Pd1 S1a 177.1(2) 6_665 .
S1a Pd1 S1a 90.0 2_655 6_665
S1a Pd1 S1a 90.0 2_655 .
S1a Pd1 S1a 90.0 3_565 .
S1a Pd1 S1a 90.0 3_565 6_665
S1a Pd1 S1a 177.1(2) 2_655 3_565
C1 S1 Pd1 105.8(2) . .
O1 C1 S1 126.1(3) . .
O1a C1 S1a 125.3(3) . .
H2a C2 C1 109.5 . .
H2b C2 C1 109.5 . .
H2b C2 H2a 109.5 . .
H2c C2 C1 109.5 . .
H2c C2 H2a 109.5 . .
H2c C2 H2b 109.5 . .
C3 N1 C3 110.73(17) 9_576 3_465
C3 N1 C3 69.27(16) 10_466 14_556
C3 N1 C3 180.0 10_466 2_665
C3 N1 C3 73.0(3) 14_556 .
C3 N1 C3 69.27(16) 11_666 9_576
C3 N1 C3 110.73(16) 14_556 3_465
C3 N1 C3 110.73(16) 10_466 6_575
C3 N1 C3 73.0(3) 11_666 2_665
C3 N1 C3 110.73(17) 11_666 6_575
C3 N1 C3 110.73(17) 14_556 2_665
C3 N1 C3 69.27(16) . 2_665
C3 N1 C3 180.0 14_556 6_575
C3 N1 C3 69.27(17) 6_575 2_665
C3 N1 C3 107.0(3) 14_556 9_576
C3 N1 C3 107.0(3) 6_575 .
C3 N1 C3 110.73(16) 11_666 .
C3 N1 C3 107.0(3) 3_465 2_665
C3 N1 C3 180.0 11_666 3_465
C3 N1 C3 69.27(16) 3_465 .
C3 N1 C3 69.27(17) 11_666 14_556
C3 N1 C3 69.27(17) 3_465 6_575
C3 N1 C3 110.73(17) 10_466 .
C3 N1 C3 110.73(16) 9_576 2_665
C3 N1 C3 69.27(17) 10_466 9_576
C3 N1 C3 180.0 9_576 .
C3 N1 C3 107.0(3) 10_466 11_666
C3 N1 C3 73.0(3) 9_576 6_575
C3 N1 C3 73.0(3) 10_466 3_465
C1 O1 Y1 148.0(3) . 4_565
C3 C4 C3 68.8(3) 14_556 .
H4c C4 C3 90(4) . 14_556
H4c C4 C3 159(4) . .
H4c C4 C3 90(4) 14_556 .
H4c C4 C3 159(4) 14_556 14_556
H4c C4 H4c 111(7) . 14_556
H4a C4 C3 98(3) . 14_556
H4a C4 C3 98(3) . .
H4a C4 H4c 83(4) . 14_556
H4a C4 H4c 83(4) . .
H4b C4 C3 101(3) . 14_556
H4b C4 C3 101(3) . .
H4b C4 H4c 84(4) . 14_556
H4b C4 H4c 84(4) . .
H4b C4 H4a 158(5) . .
C4 C3 N1 109.1(3) . 3_465
C3 C3 N1 53.49(16) 14_556 3_465
C3 C3 N1 55.36(6) 3_465 3_465
C3 C3 N1 55.36(7) 2_665 3_465
C3 C3 C4 125.5(3) 2_665 .
C3 C3 C4 55.60(16) 14_556 .
C3 C3 C4 125.9(3) 3_465 .
H3 C3 N1 96.6(15) . 3_465
H3 C3 N1 97.0(15) 3_465 3_465
H3 C3 C4 118.0(15) 3_465 .
H3 C3 C4 117.8(15) . .
H3 C3 C3 115.8(15) 3_465 2_665
H3 C3 C3 41.3(15) . 2_665
C1 S1a Pd1 102.93(19) . .
C1 O1a Y1 153.3(3) . 4_565

loop_
_geom_bond_atom_site_label_1
_geom_bond_atom_site_label_2
_geom_bond_distance
_geom_bond_site_symmetry_2
Y1 O1 2.335(5) 4_565
Y1 O1 2.335(5) 5_655
Y1 O1 2.335(5) 7
Y1 O1 2.335(5) .
Y1 O1 2.335(5) 6_665
Y1 O1 2.335(5) 2_655
Y1 O1 2.335(5) 3_565
Y1 O1 2.335(5) 8_665
Y1 O1a 2.374(5) 4_565
Y1 O1a 2.374(5) 5_655
Y1 O1a 2.374(5) 8_665
Y1 O1a 2.374(5) .
Y1 O1a 2.374(5) 7
Y1 O1a 2.374(5) 2_655
Y1 O1a 2.374(5) 3_565
Y1 O1a 2.374(5) 6_665
Pd1 S1 2.315(4) .
Pd1 S1 2.315(4) 3_565
Pd1 S1 2.315(4) 6_665
Pd1 S1 2.315(4) 2_655
Pd1 S1a 2.320(4) .
Pd1 S1a 2.320(4) 2_655
Pd1 S1a 2.320(4) 3_565
Pd1 S1a 2.320(4) 6_665
S1 C1 1.652(5) .
C1 C2 1.508(3) .
C1 O1 1.293(5) .
C1 S1a 1.730(5) .
C1 O1a 1.213(5) .
C2 H2a 0.9600 .
C2 H2b 0.9600 .
C2 H2c 0.9600 .
N1 C3 1.526(4) 14_556
N1 C3 1.526(4) 6_575
N1 C3 1.526(4) 3_465
N1 C3 1.526(4) 9_576
N1 C3 1.526(4) 2_665
N1 C3 1.526(4) 11_666
N1 C3 1.526(4) .
N1 C3 1.526(4) 10_466
C4 C3 1.606(5) .
C4 C3 1.606(5) 14_556
C4 H4c 0.960(19) 14_556
C4 H4c 0.960(19) .
C4 H4a 0.935(19) .
C4 H4b 0.951(19) .
C3 C3 1.734(6) 3_465
C3 C3 1.815(8) 14_556
C3 C3 1.734(6) 2_665
C3 H3 1.16(3) .
C3 H3 1.15(3) 3_465

loop_
_restr_distance_atom_site_label_1
_restr_distance_atom_site_label_2
_restr_distance_site_symmetry_2
_restr_distance_target
_restr_distance_target_weight_param
_restr_distance_diff
C4 H4c 1 0.9600 0.0200 -0.0001
C4 H4a 1 0.9600 0.0200 0.0250
C4 H4b 1 0.9600 0.0200 0.0090
